data_4501229
loop_
_publ_author_name
'Shin, Kyung-Soon'
'Brezgunova, Mariya'
'Jeannin, Olivier'
'Roisnel, Thierry'
'Camerel, Franck'
'Auban-Senzier, Pascale'
'Fourmigu\'e, Marc'

_publ_section_title
;
 Strong Iodine&#x00B7;&#x00B7;&#x00B7;Oxygen Interactions in Molecular
 Conductors Incorporating Sulfonate Anions
;
_journal_issue 12
_journal_name_full 'Crystal Growth &amp; Design'
_journal_page_first 5337
_journal_paper_doi 10.1021/cg200934r
_journal_volume 11
_journal_year 2011
_chemical_formula_moiety 'C10 H6 O6 S2, 2(C8 H4 I2 S6)'
_chemical_formula_sum 'C26 H14 I4 O6 S14'
_chemical_formula_weight 1378.95
_chemical_name_common '(EDT-TTFI2)2,2,6-naphtalene bis(sulfonate)'
_chemical_name_systematic
; 
 ? 
;
_space_group_IT_number 2
_symmetry_cell_setting triclinic
_symmetry_space_group_name_Hall '-P 1'
_symmetry_space_group_name_H-M 'P -1'
_atom_sites_solution_hydrogens geom
_atom_sites_solution_primary direct
_atom_sites_solution_secondary difmap
_audit_creation_method SHELXL-97
_cell_angle_alpha 101.320(3)
_cell_angle_beta 96.260(3)
_cell_angle_gamma 99.933(3)
_cell_formula_units_Z 1
_cell_length_a 7.9840(7)
_cell_length_b 10.7355(9)
_cell_length_c 11.4398(10)
_cell_measurement_reflns_used 9836
_cell_measurement_temperature 150(2)
_cell_measurement_theta_max 27.46
_cell_measurement_theta_min 2.38
_cell_volume 936.62(14)
_computing_cell_refinement 'Bruker SMART'
_computing_data_collection 'Bruker SAINT'
_computing_data_reduction 'Bruker SAINT'
_computing_molecular_graphics 'Ortep-3 for Windows (Farrugia, 1997)'
_computing_publication_material 'WinGX publication routines (Farrugia, 1999)'
_computing_structure_refinement 'SHELXL-97 (Sheldrick, 1997)'
_computing_structure_solution 'SIR97 (Altomare et al., 1999)'
_diffrn_ambient_temperature 150(2)
_diffrn_detector 'CCD plate'
_diffrn_measured_fraction_theta_full 0.983
_diffrn_measured_fraction_theta_max 0.983
_diffrn_measurement_device_type 'APEXII, Bruker-AXS'
_diffrn_measurement_method 'CCD rotation images, thin slices'
_diffrn_radiation_monochromator graphite
_diffrn_radiation_source 'fine-focus sealed tube'
_diffrn_radiation_type MoK\a
_diffrn_radiation_wavelength 0.71073
_diffrn_reflns_av_R_equivalents 0.0319
_diffrn_reflns_av_sigmaI/netI 0.0265
_diffrn_reflns_limit_h_max 10
_diffrn_reflns_limit_h_min -10
_diffrn_reflns_limit_k_max 13
_diffrn_reflns_limit_k_min -13
_diffrn_reflns_limit_l_max 13
_diffrn_reflns_limit_l_min -14
_diffrn_reflns_number 15421
_diffrn_reflns_theta_full 27.47
_diffrn_reflns_theta_max 27.47
_diffrn_reflns_theta_min 1.84
_exptl_absorpt_coefficient_mu 4.150
_exptl_absorpt_correction_T_max 0.883
_exptl_absorpt_correction_T_min 0.678
_exptl_absorpt_correction_type multi-scan
_exptl_absorpt_process_details
;
  [Sheldrick, G.M. (2002). SADABS Bruker AXS Inc., Madison, Wisconsin, USA]
;
_exptl_crystal_colour black
_exptl_crystal_density_diffrn 2.445
_exptl_crystal_density_method 'not measured'
_exptl_crystal_description prism
_exptl_crystal_F_000 654
_exptl_crystal_size_max 0.12
_exptl_crystal_size_mid 0.08
_exptl_crystal_size_min 0.03
_refine_diff_density_max 1.472
_refine_diff_density_min -0.384
_refine_diff_density_rms 0.102
_refine_ls_extinction_method none
_refine_ls_goodness_of_fit_ref 1.086
_refine_ls_hydrogen_treatment constr
_refine_ls_matrix_type full
_refine_ls_number_parameters 226
_refine_ls_number_reflns 4209
_refine_ls_number_restraints 0
_refine_ls_restrained_S_all 1.086
_refine_ls_R_factor_all 0.0211
_refine_ls_R_factor_gt 0.0189
_refine_ls_shift/su_max 0.001
_refine_ls_shift/su_mean 0.000
_refine_ls_structure_factor_coef Fsqd
_refine_ls_weighting_details 'calc w=1/[\s^2^(Fo^2^)+(0.0049P)^2^+1.7043P] where P=(Fo^2^+2Fc^2^)/3'
_refine_ls_weighting_scheme calc
_refine_ls_wR_factor_gt 0.0421
_refine_ls_wR_factor_ref 0.0458
_reflns_number_gt 3898
_reflns_number_total 4209
_reflns_threshold_expression >2sigma(I)
_cod_data_source_file cg200934r_si_001.cif
_cod_data_source_block 2,6napht
_cod_original_sg_symbol_H-M P-1
_cod_database_code 4501229

loop_
_symmetry_equiv_pos_as_xyz
'x, y, z'
'-x, -y, -z'

loop_
_atom_site_label
_atom_site_type_symbol
_atom_site_fract_x
_atom_site_fract_y
_atom_site_fract_z
_atom_site_U_iso_or_equiv
_atom_site_adp_type
_atom_site_occupancy
_atom_site_symmetry_multiplicity
_atom_site_calc_flag
_atom_site_refinement_flags
I1 I 0.39807(2) -0.250724(16) -0.388547(15) 0.01490(5) Uani 1 1 d .
I2 I 0.39093(2) -0.447971(16) -0.145264(15) 0.01539(5) Uani 1 1 d .
S1 S 0.29223(9) -0.03921(6) -0.17808(6) 0.01580(13) Uani 1 1 d .
S2 S 0.28989(9) -0.18713(6) 0.01116(6) 0.01596(14) Uani 1 1 d .
S3 S 0.18484(9) 0.05240(6) 0.19056(6) 0.01530(13) Uani 1 1 d .
S4 S 0.10276(9) 0.25990(7) 0.37251(6) 0.01817(14) Uani 1 1 d .
S5 S 0.11167(10) 0.43341(7) 0.14222(7) 0.02168(15) Uani 1 1 d .
S6 S 0.19360(9) 0.19932(6) 0.00008(6) 0.01670(14) Uani 1 1 d .
C1 C 0.2562(3) -0.0471(3) -0.0332(2) 0.0146(5) Uani 1 1 d .
C2 C 0.3386(3) -0.1932(2) -0.2151(2) 0.0144(5) Uani 1 1 d .
C3 C 0.3369(3) -0.2620(2) -0.1273(2) 0.0153(5) Uani 1 1 d .
C4 C 0.2118(3) 0.0554(3) 0.0434(2) 0.0144(5) Uani 1 1 d .
C5 C 0.1407(3) 0.2075(2) 0.2255(2) 0.0141(5) Uani 1 1 d .
C6 C 0.1868(4) 0.4312(3) 0.3884(3) 0.0217(6) Uani 1 1 d .
H6A H 0.1824 0.4765 0.4698 0.026 Uiso 1 1 calc R
H6B H 0.3063 0.4433 0.3761 0.026 Uiso 1 1 calc R
C7 C 0.0876(4) 0.4904(3) 0.2997(3) 0.0236(6) Uani 1 1 d .
H7A H 0.1256 0.5838 0.3215 0.028 Uiso 1 1 calc R
H7B H -0.0334 0.4711 0.3074 0.028 Uiso 1 1 calc R
C8 C 0.1444(3) 0.2763(3) 0.1375(2) 0.0152(5) Uani 1 1 d .
S1A S 0.47388(8) 0.23792(6) -0.30743(6) 0.01269(13) Uani 1 1 d .
O1A O 0.4557(2) 0.30204(17) -0.18557(16) 0.0154(4) Uani 1 1 d .
O2A O 0.5243(3) 0.33103(19) -0.38164(17) 0.0209(4) Uani 1 1 d .
O3A O 0.5801(2) 0.14063(19) -0.30967(18) 0.0210(4) Uani 1 1 d .
C1A C -0.0452(3) 0.1375(2) -0.3871(2) 0.0142(5) Uani 1 1 d .
H1A H -0.1390 0.1693 -0.3608 0.017 Uiso 1 1 calc R
C2A C 0.1190(3) 0.2009(2) -0.3357(2) 0.0150(5) Uani 1 1 d .
H2A H 0.1359 0.2754 -0.2749 0.018 Uiso 1 1 calc R
C3A C 0.2623(3) 0.1527(2) -0.3756(2) 0.0124(5) Uani 1 1 d .
C4A C 0.2410(3) 0.0440(2) -0.4656(2) 0.0130(5) Uani 1 1 d .
H4A H 0.3365 0.0142 -0.4911 0.016 Uiso 1 1 calc R
C5A C 0.0722(3) -0.0236(2) -0.5201(2) 0.0125(5) Uani 1 1 d .

loop_
_atom_site_aniso_label
_atom_site_aniso_U_11
_atom_site_aniso_U_22
_atom_site_aniso_U_33
_atom_site_aniso_U_23
_atom_site_aniso_U_13
_atom_site_aniso_U_12
I1 0.01701(9) 0.01569(9) 0.01183(9) 0.00175(6) 0.00307(6) 0.00369(6)
I2 0.01717(9) 0.01340(8) 0.01553(9) 0.00256(7) 0.00126(7) 0.00429(6)
S1 0.0228(3) 0.0139(3) 0.0118(3) 0.0037(2) 0.0045(3) 0.0045(2)
S2 0.0223(3) 0.0147(3) 0.0114(3) 0.0033(2) 0.0023(3) 0.0049(3)
S3 0.0218(3) 0.0129(3) 0.0116(3) 0.0028(2) 0.0026(3) 0.0041(2)
S4 0.0224(3) 0.0180(3) 0.0141(3) 0.0017(3) 0.0060(3) 0.0041(3)
S5 0.0273(4) 0.0173(3) 0.0249(4) 0.0084(3) 0.0090(3) 0.0092(3)
S6 0.0237(3) 0.0145(3) 0.0134(3) 0.0049(2) 0.0053(3) 0.0041(3)
C1 0.0140(12) 0.0157(12) 0.0140(13) 0.0044(10) 0.0005(10) 0.0024(10)
C2 0.0145(12) 0.0149(12) 0.0130(13) 0.0007(10) 0.0021(10) 0.0035(10)
C3 0.0158(13) 0.0137(12) 0.0146(13) 0.0009(10) 0.0002(10) 0.0016(10)
C4 0.0152(12) 0.0161(12) 0.0122(13) 0.0040(10) 0.0024(10) 0.0023(10)
C5 0.0133(12) 0.0126(12) 0.0157(13) 0.0014(10) 0.0017(10) 0.0030(10)
C6 0.0233(14) 0.0168(13) 0.0203(15) -0.0042(11) -0.0009(12) 0.0028(11)
C7 0.0260(15) 0.0160(13) 0.0276(16) -0.0012(12) 0.0038(13) 0.0080(11)
C8 0.0134(12) 0.0155(12) 0.0163(13) 0.0020(10) 0.0032(10) 0.0027(10)
S1A 0.0117(3) 0.0136(3) 0.0116(3) 0.0011(2) 0.0027(2) 0.0008(2)
O1A 0.0175(9) 0.0172(9) 0.0109(9) 0.0001(7) 0.0025(7) 0.0045(7)
O2A 0.0248(10) 0.0193(10) 0.0154(10) 0.0032(8) 0.0069(8) -0.0059(8)
O3A 0.0151(9) 0.0223(10) 0.0240(11) -0.0010(8) 0.0018(8) 0.0071(8)
C1A 0.0150(12) 0.0133(12) 0.0160(13) 0.0028(10) 0.0061(10) 0.0055(10)
C2A 0.0180(13) 0.0121(12) 0.0146(13) 0.0018(10) 0.0040(10) 0.0027(10)
C3A 0.0131(12) 0.0122(12) 0.0130(13) 0.0063(10) 0.0023(10) 0.0011(9)
C4A 0.0140(12) 0.0128(12) 0.0143(13) 0.0061(10) 0.0031(10) 0.0039(9)
C5A 0.0150(12) 0.0123(12) 0.0125(12) 0.0053(10) 0.0042(10) 0.0043(10)

loop_
_atom_type_symbol
_atom_type_description
_atom_type_scat_dispersion_real
_atom_type_scat_dispersion_imag
_atom_type_scat_source
C C 0.0033 0.0016 'International Tables Vol C Tables 4.2.6.8 and 6.1.1.4'
H H 0.0000 0.0000 'International Tables Vol C Tables 4.2.6.8 and 6.1.1.4'
O O 0.0106 0.0060 'International Tables Vol C Tables 4.2.6.8 and 6.1.1.4'
S S 0.1246 0.1234 'International Tables Vol C Tables 4.2.6.8 and 6.1.1.4'
I I -0.4742 1.8119 'International Tables Vol C Tables 4.2.6.8 and 6.1.1.4'

loop_
_geom_angle_atom_site_label_1
_geom_angle_atom_site_label_2
_geom_angle_atom_site_label_3
_geom_angle
_geom_angle_site_symmetry_1
_geom_angle_site_symmetry_3
C1 S1 C2 95.65(13) . .
C1 S2 C3 95.30(13) . .
C4 S3 C5 95.36(13) . .
C5 S4 C6 97.69(13) . .
C8 S5 C7 102.90(13) . .
C4 S6 C8 95.44(13) . .
C4 C1 S1 121.6(2) . .
C4 C1 S2 122.9(2) . .
S1 C1 S2 115.41(15) . .
C3 C2 S1 116.6(2) . .
C3 C2 I1 126.9(2) . .
S1 C2 I1 116.49(14) . .
C2 C3 S2 116.9(2) . .
C2 C3 I2 125.0(2) . .
S2 C3 I2 118.03(14) . .
C1 C4 S3 122.3(2) . .
C1 C4 S6 121.9(2) . .
S3 C4 S6 115.60(15) . .
C8 C5 S3 117.3(2) . .
C8 C5 S4 126.9(2) . .
S3 C5 S4 115.81(15) . .
C7 C6 S4 112.7(2) . .
C7 C6 H6A 109.0 . .
S4 C6 H6A 109.0 . .
C7 C6 H6B 109.0 . .
S4 C6 H6B 109.0 . .
H6A C6 H6B 107.8 . .
C6 C7 S5 114.5(2) . .
C6 C7 H7A 108.6 . .
S5 C7 H7A 108.6 . .
C6 C7 H7B 108.6 . .
S5 C7 H7B 108.6 . .
H7A C7 H7B 107.6 . .
C5 C8 S5 129.4(2) . .
C5 C8 S6 116.3(2) . .
S5 C8 S6 114.27(15) . .
O3A S1A O1A 113.43(12) . .
O3A S1A O2A 113.32(12) . .
O1A S1A O2A 112.18(11) . .
O3A S1A C3A 106.22(12) . .
O1A S1A C3A 105.36(11) . .
O2A S1A C3A 105.47(12) . .
C2A C1A C5A 120.4(2) . 2_554
C2A C1A H1A 119.8 . .
C5A C1A H1A 119.8 2_554 .
C1A C2A C3A 120.0(2) . .
C1A C2A H2A 120.0 . .
C3A C2A H2A 120.0 . .
C4A C3A C2A 121.2(2) . .
C4A C3A S1A 120.0(2) . .
C2A C3A S1A 118.83(19) . .
C3A C4A C5A 119.9(2) . .
C3A C4A H4A 120.0 . .
C5A C4A H4A 120.0 . .
C1A C5A C5A 119.3(3) 2_554 2_554
C1A C5A C4A 121.5(2) 2_554 .
C5A C5A C4A 119.2(3) 2_554 .

loop_
_geom_bond_atom_site_label_1
_geom_bond_atom_site_label_2
_geom_bond_distance
_geom_bond_site_symmetry_2
I1 C2 2.090(3) .
I2 C3 2.091(3) .
S1 C1 1.729(3) .
S1 C2 1.738(3) .
S2 C1 1.732(3) .
S2 C3 1.741(3) .
S3 C4 1.726(3) .
S3 C5 1.740(3) .
S4 C5 1.742(3) .
S4 C6 1.812(3) .
S5 C8 1.742(3) .
S5 C7 1.828(3) .
S6 C4 1.736(3) .
S6 C8 1.745(3) .
C1 C4 1.388(4) .
C2 C3 1.359(4) .
C5 C8 1.360(4) .
C6 C7 1.520(4) .
C6 H6A 0.9700 .
C6 H6B 0.9700 .
C7 H7A 0.9700 .
C7 H7B 0.9700 .
S1A O3A 1.453(2) .
S1A O1A 1.4630(19) .
S1A O2A 1.467(2) .
S1A C3A 1.788(3) .
C1A C2A 1.376(4) .
C1A C5A 1.421(4) 2_554
C1A H1A 0.9300 .
C2A C3A 1.418(4) .
C2A H2A 0.9300 .
C3A C4A 1.369(4) .
C4A C5A 1.426(3) .
C4A H4A 0.9300 .
C5A C1A 1.421(4) 2_554
C5A C5A 1.422(5) 2_554

loop_
_geom_torsion_atom_site_label_1
_geom_torsion_atom_site_label_2
_geom_torsion_atom_site_label_3
_geom_torsion_atom_site_label_4
_geom_torsion
_geom_torsion_site_symmetry_1
_geom_torsion_site_symmetry_4
C2 S1 C1 C4 180.0(2) . .
C2 S1 C1 S2 3.09(17) . .
C3 S2 C1 C4 179.9(2) . .
C3 S2 C1 S1 -3.25(17) . .
C1 S1 C2 C3 -1.6(2) . .
C1 S1 C2 I1 -179.92(14) . .
S1 C2 C3 S2 -0.4(3) . .
I1 C2 C3 S2 177.71(13) . .
S1 C2 C3 I2 -179.10(13) . .
I1 C2 C3 I2 -1.0(3) . .
C1 S2 C3 C2 2.2(2) . .
C1 S2 C3 I2 -179.02(14) . .
S1 C1 C4 S3 -177.00(14) . .
S2 C1 C4 S3 -0.4(3) . .
S1 C1 C4 S6 -1.3(3) . .
S2 C1 C4 S6 175.38(14) . .
C5 S3 C4 C1 178.2(2) . .
C5 S3 C4 S6 2.20(17) . .
C8 S6 C4 C1 -178.3(2) . .
C8 S6 C4 S3 -2.25(17) . .
C4 S3 C5 C8 -1.3(2) . .
C4 S3 C5 S4 -179.37(15) . .
C6 S4 C5 C8 -29.0(3) . .
C6 S4 C5 S3 148.90(16) . .
C5 S4 C6 C7 62.4(2) . .
S4 C6 C7 S5 -68.0(3) . .
C8 S5 C7 C6 30.1(2) . .
S3 C5 C8 S5 -178.46(16) . .
S4 C5 C8 S5 -0.6(4) . .
S3 C5 C8 S6 -0.1(3) . .
S4 C5 C8 S6 177.78(15) . .
C7 S5 C8 C5 4.4(3) . .
C7 S5 C8 S6 -173.99(15) . .
C4 S6 C8 C5 1.4(2) . .
C4 S6 C8 S5 -179.99(15) . .
C5A C1A C2A C3A 0.1(4) 2_554 .
C1A C2A C3A C4A 0.5(4) . .
C1A C2A C3A S1A 179.7(2) . .
O3A S1A C3A C4A -32.4(2) . .
O1A S1A C3A C4A -153.0(2) . .
O2A S1A C3A C4A 88.2(2) . .
O3A S1A C3A C2A 148.4(2) . .
O1A S1A C3A C2A 27.8(2) . .
O2A S1A C3A C2A -91.0(2) . .
C2A C3A C4A C5A -0.6(4) . .
S1A C3A C4A C5A -179.80(19) . .
C3A C4A C5A C1A -179.4(2) . 2_554
C3A C4A C5A C5A 0.1(4) . 2_554
